data_7157352
loop_
_publ_author_name
'Upare, Atul'
'Chouhan, Neeraj Kumar'
'Ramaraju, Andhavaram'
'Sridhar, Balasubramanian'
'Bathula, Surendar Reddy'

_publ_section_title
;
 Access to pyrrolo[2,1-a]isoindolediones from oxime acetates and ninhydrin
 via Cu(i)-mediated domino annulations.
;
_journal_issue 9
_journal_name_full 'Organic &amp; biomolecular chemistry'
_journal_page_first 1743
_journal_page_last 1746
_journal_paper_doi 10.1039/d0ob00058b
_journal_volume 18
_journal_year 2020
_chemical_formula_moiety 'C17 H10 Cl N O3'
_chemical_formula_sum 'C17 H10 Cl N O3'
_chemical_formula_weight 311.71
_space_group_crystal_system monoclinic
_space_group_IT_number 14
_space_group_name_Hall '-P 2ybc'
_space_group_name_H-M_alt 'P 1 21/c 1'
_atom_sites_solution_hydrogens mixed
_audit_creation_method SHELXL-2014/7
_audit_update_record
;
2019-09-20 deposited with the CCDC.	2020-02-14 downloaded from the CCDC.
;
_cell_angle_alpha 90
_cell_angle_beta 93.2014(10)
_cell_angle_gamma 90
_cell_formula_units_Z 4
_cell_length_a 16.2453(4)
_cell_length_b 8.9674(2)
_cell_length_c 9.7074(2)
_cell_measurement_reflns_used 5884
_cell_measurement_temperature 294(2)
_cell_measurement_theta_max 28.64
_cell_measurement_theta_min 2.51
_cell_volume 1411.95(6)
_computing_cell_refinement '<i>SAINT</i> (Bruker, 2016)'
_computing_data_collection '<i>APEX3</i> (Bruker, 2016)'
_computing_data_reduction 'Bruker SAINT'
_computing_molecular_graphics 'Bruker SHELXTL'
_computing_publication_material 'Bruker SHELXTL'
_computing_structure_refinement '<i>SHELXL2014</i> (Sheldrick, 2015b)'
_computing_structure_solution '<i>SHELXT</i> (Sheldrick, 2015a)'
_diffrn_ambient_temperature 294(2)
_diffrn_measured_fraction_theta_full 0.996
_diffrn_measured_fraction_theta_max 0.991
_diffrn_measurement_device_type 'Bruker D8 QUEST PHOTON-100'
_diffrn_measurement_method '\w and \f'
_diffrn_radiation_type MoK\a
_diffrn_radiation_wavelength 0.71073
_diffrn_reflns_av_R_equivalents 0.0345
_diffrn_reflns_av_unetI/netI 0.0403
_diffrn_reflns_Laue_measured_fraction_full 0.996
_diffrn_reflns_Laue_measured_fraction_max 0.991
_diffrn_reflns_limit_h_max 22
_diffrn_reflns_limit_h_min -23
_diffrn_reflns_limit_k_max 12
_diffrn_reflns_limit_k_min -10
_diffrn_reflns_limit_l_max 13
_diffrn_reflns_limit_l_min -13
_diffrn_reflns_number 15624
_diffrn_reflns_point_group_measured_fraction_full 0.996
_diffrn_reflns_point_group_measured_fraction_max 0.991
_diffrn_reflns_theta_full 25.242
_diffrn_reflns_theta_max 30.534
_diffrn_reflns_theta_min 2.511
_exptl_absorpt_coefficient_mu 0.282
_exptl_absorpt_correction_T_max 0.7461
_exptl_absorpt_correction_T_min 0.6429
_exptl_absorpt_correction_type multi-scan
_exptl_absorpt_process_details 'SADABS, Bruker, 2016'
_exptl_crystal_colour colorless
_exptl_crystal_density_diffrn 1.466
_exptl_crystal_description block
_exptl_crystal_F_000 640
_exptl_crystal_size_max 0.320
_exptl_crystal_size_mid 0.280
_exptl_crystal_size_min 0.170
_refine_diff_density_max 0.368
_refine_diff_density_min -0.432
_refine_diff_density_rms 0.048
_refine_ls_extinction_method none
_refine_ls_goodness_of_fit_ref 1.441
_refine_ls_hydrogen_treatment mixed
_refine_ls_matrix_type full
_refine_ls_number_parameters 203
_refine_ls_number_reflns 4283
_refine_ls_number_restraints 0
_refine_ls_restrained_S_all 1.441
_refine_ls_R_factor_all 0.1071
_refine_ls_R_factor_gt 0.0620
_refine_ls_shift/su_max 0.000
_refine_ls_shift/su_mean 0.000
_refine_ls_structure_factor_coef Fsqd
_refine_ls_weighting_details 'w=1/[\s^2^(Fo^2^)+(0.0500P)^2^] where P=(Fo^2^+2Fc^2^)/3'
_refine_ls_weighting_scheme calc
_refine_ls_wR_factor_gt 0.1299
_refine_ls_wR_factor_ref 0.1423
_reflns_Friedel_coverage 0.000
_reflns_number_gt 2705
_reflns_number_total 4283
_reflns_threshold_expression 'I > 2\s(I)'
_cod_data_source_file d0ob00058b2.cif
_cod_data_source_block KA533_0m-auto
_cod_depositor_comments
;Adding full bibliography for 7157352.cif.

 Adding full bibliography for 7157352.cif.
;
_cod_original_sg_symbol_H-M 'P 21/c'
_cod_database_code 7157352
_shelx_shelxl_version_number 2014/7
_shelx_space_group_comment
;
The symmetry employed for this shelxl refinement is uniquely defined
by the following loop, which should always be used as a source of
symmetry information in preference to the above space-group names.
They are only intended as comments.
;
_shelx_estimated_absorpt_t_min 0.915
_shelx_estimated_absorpt_t_max 0.954

loop_
_space_group_symop_operation_xyz
'x, y, z'
'-x, y+1/2, -z+1/2'
'-x, -y, -z'
'x, -y-1/2, z-1/2'

loop_
_atom_site_label
_atom_site_type_symbol
_atom_site_fract_x
_atom_site_fract_y
_atom_site_fract_z
_atom_site_U_iso_or_equiv
_atom_site_adp_type
_atom_site_occupancy
_atom_site_site_symmetry_order
_atom_site_calc_flag
_atom_site_refinement_flags_posn
_atom_site_refinement_flags_adp
_atom_site_refinement_flags_occupancy
_atom_site_disorder_assembly
_atom_site_disorder_group
C1 C 0.14664(10) 0.37152(18) 0.83447(16) 0.0400(4) Uani 1 1 d . . . . .
C2 C 0.08220(11) 0.3753(2) 0.9206(2) 0.0546(5) Uani 1 1 d . . . . .
H2 H 0.0687 0.4626 0.9659 0.065 Uiso 1 1 calc R U . . .
C3 C 0.03814(13) 0.2448(2) 0.9376(2) 0.0668(6) Uani 1 1 d . . . . .
H3 H -0.0065 0.2450 0.9936 0.080 Uiso 1 1 calc R U . . .
C4 C 0.05953(13) 0.1144(2) 0.8726(2) 0.0651(6) Uani 1 1 d . . . . .
H4 H 0.0291 0.0282 0.8859 0.078 Uiso 1 1 calc R U . . .
C5 C 0.12478(12) 0.1097(2) 0.78858(19) 0.0530(5) Uani 1 1 d . . . . .
H5 H 0.1395 0.0217 0.7457 0.064 Uiso 1 1 calc R U . . .
C6 C 0.16783(10) 0.24062(17) 0.77015(16) 0.0399(4) Uani 1 1 d . . . . .
C7 C 0.23623(10) 0.26992(17) 0.68043(15) 0.0379(4) Uani 1 1 d . . . . .
C8 C 0.20676(10) 0.49199(17) 0.80292(15) 0.0368(4) Uani 1 1 d . . . . .
C9 C 0.27247(10) 0.52093(17) 0.59342(15) 0.0386(4) Uani 1 1 d . . . . .
C10 C 0.22526(11) 0.64318(19) 0.60512(17) 0.0478(4) Uani 1 1 d . . . . .
H10 H 0.2238 0.7228 0.5436 0.057 Uiso 1 1 calc R U . . .
C11 C 0.17738(11) 0.63451(18) 0.72538(17) 0.0437(4) Uani 1 1 d . . . . .
C12 C 0.33147(10) 0.48914(19) 0.48960(15) 0.0405(4) Uani 1 1 d . . . . .
C13 C 0.39405(11) 0.3843(2) 0.51033(17) 0.0465(4) Uani 1 1 d . . . . .
H13 H 0.3971 0.3282 0.5911 0.056 Uiso 1 1 calc R U . . .
C14 C 0.45146(12) 0.3621(2) 0.41363(18) 0.0540(5) Uani 1 1 d . . . . .
H14 H 0.4924 0.2904 0.4282 0.065 Uiso 1 1 calc R U . . .
C15 C 0.44807(13) 0.4469(2) 0.29463(18) 0.0526(5) Uani 1 1 d . . . . .
C16 C 0.38650(13) 0.5503(2) 0.27040(18) 0.0594(5) Uani 1 1 d . . . . .
H16 H 0.3839 0.6056 0.1892 0.071 Uiso 1 1 calc R U . . .
C17 C 0.32857(13) 0.5715(2) 0.36723(18) 0.0542(5) Uani 1 1 d . . . . .
H17 H 0.2870 0.6417 0.3508 0.065 Uiso 1 1 calc R U . . .
Cl1 Cl 0.52427(4) 0.42620(7) 0.17747(5) 0.0771(2) Uani 1 1 d . . . . .
N1 N 0.25987(8) 0.41873(13) 0.70332(12) 0.0347(3) Uani 1 1 d . . . . .
O1 O 0.26560(8) 0.18736(13) 0.59805(12) 0.0536(3) Uani 1 1 d . . . . .
O2 O 0.25248(8) 0.54562(13) 0.91988(12) 0.0447(3) Uani 1 1 d . . . . .
H2O H 0.2581(12) 0.475(2) 0.972(2) 0.062(6) Uiso 1 1 d . . . . .
O3 O 0.12874(8) 0.72178(14) 0.77025(14) 0.0611(4) Uani 1 1 d . . . . .

loop_
_atom_site_aniso_label
_atom_site_aniso_U_11
_atom_site_aniso_U_22
_atom_site_aniso_U_33
_atom_site_aniso_U_23
_atom_site_aniso_U_13
_atom_site_aniso_U_12
C1 0.0497(10) 0.0273(8) 0.0423(8) 0.0031(7) -0.0033(7) -0.0020(7)
C2 0.0565(11) 0.0422(11) 0.0656(12) 0.0009(9) 0.0086(9) 0.0007(9)
C3 0.0601(13) 0.0630(15) 0.0787(14) 0.0133(12) 0.0166(10) -0.0104(11)
C4 0.0714(14) 0.0481(12) 0.0760(14) 0.0114(11) 0.0047(11) -0.0250(11)
C5 0.0728(13) 0.0285(9) 0.0568(11) 0.0022(8) -0.0038(9) -0.0125(9)
C6 0.0539(10) 0.0249(9) 0.0400(8) 0.0039(7) -0.0054(7) -0.0039(7)
C7 0.0541(10) 0.0212(8) 0.0372(8) -0.0001(7) -0.0083(7) 0.0001(7)
C8 0.0503(9) 0.0224(8) 0.0374(8) -0.0016(7) -0.0011(7) 0.0010(7)
C9 0.0533(10) 0.0247(8) 0.0367(8) 0.0046(7) -0.0063(7) -0.0071(7)
C10 0.0685(12) 0.0282(9) 0.0457(9) 0.0116(7) -0.0049(8) 0.0015(8)
C11 0.0577(11) 0.0232(8) 0.0490(9) 0.0007(7) -0.0067(8) 0.0003(8)
C12 0.0536(10) 0.0309(9) 0.0360(8) 0.0046(7) -0.0045(7) -0.0088(7)
C13 0.0600(11) 0.0395(10) 0.0398(9) 0.0064(8) 0.0018(8) -0.0028(9)
C14 0.0637(12) 0.0474(12) 0.0507(10) -0.0007(9) 0.0031(9) -0.0006(9)
C15 0.0719(13) 0.0478(11) 0.0386(9) -0.0061(8) 0.0070(8) -0.0169(10)
C16 0.0819(14) 0.0577(13) 0.0381(9) 0.0128(9) 0.0000(9) -0.0112(11)
C17 0.0678(12) 0.0481(11) 0.0460(10) 0.0138(8) -0.0021(8) -0.0022(9)
Cl1 0.1009(5) 0.0798(5) 0.0531(3) -0.0093(3) 0.0273(3) -0.0121(3)
N1 0.0476(8) 0.0218(7) 0.0341(6) 0.0023(5) -0.0027(5) -0.0027(5)
O1 0.0767(9) 0.0297(7) 0.0548(7) -0.0127(6) 0.0073(6) -0.0022(6)
O2 0.0692(8) 0.0261(6) 0.0378(6) -0.0015(5) -0.0069(6) -0.0066(5)
O3 0.0748(9) 0.0351(7) 0.0735(8) 0.0012(6) 0.0043(7) 0.0166(6)

loop_
_atom_type_symbol
_atom_type_description
_atom_type_scat_dispersion_real
_atom_type_scat_dispersion_imag
_atom_type_scat_source
C C 0.0033 0.0016 'International Tables Vol C Tables 4.2.6.8 and 6.1.1.4'
H H 0.0000 0.0000 'International Tables Vol C Tables 4.2.6.8 and 6.1.1.4'
N N 0.0061 0.0033 'International Tables Vol C Tables 4.2.6.8 and 6.1.1.4'
O O 0.0106 0.0060 'International Tables Vol C Tables 4.2.6.8 and 6.1.1.4'
Cl Cl 0.1484 0.1585 'International Tables Vol C Tables 4.2.6.8 and 6.1.1.4'

loop_
_geom_angle_atom_site_label_1
_geom_angle_atom_site_label_2
_geom_angle_atom_site_label_3
_geom_angle
_geom_angle_site_symmetry_1
_geom_angle_site_symmetry_3
_geom_angle_publ_flag
C2 C1 C6 120.84(15) . . ?
C2 C1 C8 129.24(15) . . ?
C6 C1 C8 109.76(14) . . ?
C1 C2 C3 117.82(17) . . ?
C1 C2 H2 121.1 . . ?
C3 C2 H2 121.1 . . ?
C4 C3 C2 120.99(18) . . ?
C4 C3 H3 119.5 . . ?
C2 C3 H3 119.5 . . ?
C5 C4 C3 121.29(17) . . ?
C5 C4 H4 119.4 . . ?
C3 C4 H4 119.4 . . ?
C4 C5 C6 117.58(17) . . ?
C4 C5 H5 121.2 . . ?
C6 C5 H5 121.2 . . ?
C1 C6 C5 121.46(16) . . ?
C1 C6 C7 109.31(14) . . ?
C5 C6 C7 129.15(15) . . ?
O1 C7 N1 124.98(15) . . ?
O1 C7 C6 128.40(15) . . ?
N1 C7 C6 106.55(13) . . ?
O2 C8 N1 112.16(12) . . ?
O2 C8 C1 113.72(12) . . ?
N1 C8 C1 102.89(12) . . ?
O2 C8 C11 104.20(12) . . ?
N1 C8 C11 102.92(12) . . ?
C1 C8 C11 120.55(14) . . ?
C10 C9 N1 110.67(14) . . ?
C10 C9 C12 128.13(14) . . ?
N1 C9 C12 121.18(14) . . ?
C9 C10 C11 111.12(14) . . ?
C9 C10 H10 124.4 . . ?
C11 C10 H10 124.4 . . ?
O3 C11 C10 130.51(16) . . ?
O3 C11 C8 123.34(15) . . ?
C10 C11 C8 105.86(14) . . ?
C13 C12 C17 118.03(16) . . ?
C13 C12 C9 122.40(14) . . ?
C17 C12 C9 119.49(16) . . ?
C14 C13 C12 121.16(16) . . ?
C14 C13 H13 119.4 . . ?
C12 C13 H13 119.4 . . ?
C13 C14 C15 119.65(18) . . ?
C13 C14 H14 120.2 . . ?
C15 C14 H14 120.2 . . ?
C16 C15 C14 120.59(17) . . ?
C16 C15 Cl1 119.89(14) . . ?
C14 C15 Cl1 119.49(16) . . ?
C15 C16 C17 119.61(16) . . ?
C15 C16 H16 120.2 . . ?
C17 C16 H16 120.2 . . ?
C16 C17 C12 120.94(18) . . ?
C16 C17 H17 119.5 . . ?
C12 C17 H17 119.5 . . ?
C7 N1 C9 122.74(12) . . ?
C7 N1 C8 111.11(12) . . ?
C9 N1 C8 108.36(12) . . ?
C8 O2 H2O 105.7(14) . . ?

loop_
_geom_bond_atom_site_label_1
_geom_bond_atom_site_label_2
_geom_bond_distance
_geom_bond_site_symmetry_2
_geom_bond_publ_flag
C1 C2 1.376(2) . ?
C1 C6 1.382(2) . ?
C1 C8 1.499(2) . ?
C2 C3 1.387(3) . ?
C2 H2 0.9300 . ?
C3 C4 1.382(3) . ?
C3 H3 0.9300 . ?
C4 C5 1.374(3) . ?
C4 H4 0.9300 . ?
C5 C6 1.383(2) . ?
C5 H5 0.9300 . ?
C6 C7 1.473(2) . ?
C7 O1 1.2074(18) . ?
C7 N1 1.4029(19) . ?
C8 O2 1.4063(18) . ?
C8 N1 1.4847(19) . ?
C8 C11 1.545(2) . ?
C9 C10 1.346(2) . ?
C9 N1 1.4298(18) . ?
C9 C12 1.457(2) . ?
C10 C11 1.441(2) . ?
C10 H10 0.9300 . ?
C11 O3 1.210(2) . ?
C12 C13 1.391(2) . ?
C12 C17 1.398(2) . ?
C13 C14 1.374(2) . ?
C13 H13 0.9300 . ?
C14 C15 1.381(3) . ?
C14 H14 0.9300 . ?
C15 C16 1.375(3) . ?
C15 Cl1 1.7371(18) . ?
C16 C17 1.380(3) . ?
C16 H16 0.9300 . ?
C17 H17 0.9300 . ?
O2 H2O 0.82(2) . ?

loop_
_geom_hbond_atom_site_label_D
_geom_hbond_atom_site_label_H
_geom_hbond_atom_site_label_A
_geom_hbond_distance_DH
_geom_hbond_distance_HA
_geom_hbond_distance_DA
_geom_hbond_angle_DHA
_geom_hbond_site_symmetry_A
O2 H2O O1 0.82(2) 1.90(2) 2.7131(17) 177(2) 4_566

loop_
_geom_torsion_atom_site_label_1
_geom_torsion_atom_site_label_2
_geom_torsion_atom_site_label_3
_geom_torsion_atom_site_label_4
_geom_torsion
_geom_torsion_site_symmetry_1
_geom_torsion_site_symmetry_2
_geom_torsion_site_symmetry_3
_geom_torsion_site_symmetry_4
_geom_torsion_publ_flag
C6 C1 C2 C3 -1.7(3) . . . . ?
C8 C1 C2 C3 -176.53(17) . . . . ?
C1 C2 C3 C4 1.4(3) . . . . ?
C2 C3 C4 C5 -0.3(3) . . . . ?
C3 C4 C5 C6 -0.7(3) . . . . ?
C2 C1 C6 C5 0.7(2) . . . . ?
C8 C1 C6 C5 176.49(15) . . . . ?
C2 C1 C6 C7 177.76(15) . . . . ?
C8 C1 C6 C7 -6.47(18) . . . . ?
C4 C5 C6 C1 0.5(3) . . . . ?
C4 C5 C6 C7 -175.91(17) . . . . ?
C1 C6 C7 O1 -171.87(16) . . . . ?
C5 C6 C7 O1 4.9(3) . . . . ?
C1 C6 C7 N1 5.31(17) . . . . ?
C5 C6 C7 N1 -177.94(16) . . . . ?
C2 C1 C8 O2 58.7(2) . . . . ?
C6 C1 C8 O2 -116.58(15) . . . . ?
C2 C1 C8 N1 -179.72(16) . . . . ?
C6 C1 C8 N1 4.96(16) . . . . ?
C2 C1 C8 C11 -66.0(2) . . . . ?
C6 C1 C8 C11 118.64(16) . . . . ?
N1 C9 C10 C11 0.7(2) . . . . ?
C12 C9 C10 C11 -177.64(14) . . . . ?
C9 C10 C11 O3 179.63(18) . . . . ?
C9 C10 C11 C8 5.77(19) . . . . ?
O2 C8 C11 O3 -66.7(2) . . . . ?
N1 C8 C11 O3 176.10(16) . . . . ?
C1 C8 C11 O3 62.4(2) . . . . ?
O2 C8 C11 C10 107.72(14) . . . . ?
N1 C8 C11 C10 -9.48(16) . . . . ?
C1 C8 C11 C10 -123.14(16) . . . . ?
C10 C9 C12 C13 159.57(17) . . . . ?
N1 C9 C12 C13 -18.6(2) . . . . ?
C10 C9 C12 C17 -17.0(3) . . . . ?
N1 C9 C12 C17 164.86(15) . . . . ?
C17 C12 C13 C14 0.0(3) . . . . ?
C9 C12 C13 C14 -176.56(15) . . . . ?
C12 C13 C14 C15 1.1(3) . . . . ?
C13 C14 C15 C16 -1.8(3) . . . . ?
C13 C14 C15 Cl1 176.22(14) . . . . ?
C14 C15 C16 C17 1.3(3) . . . . ?
Cl1 C15 C16 C17 -176.69(15) . . . . ?
C15 C16 C17 C12 -0.1(3) . . . . ?
C13 C12 C17 C16 -0.5(3) . . . . ?
C9 C12 C17 C16 176.17(16) . . . . ?
O1 C7 N1 C9 44.7(2) . . . . ?
C6 C7 N1 C9 -132.57(14) . . . . ?
O1 C7 N1 C8 175.25(14) . . . . ?
C6 C7 N1 C8 -2.06(16) . . . . ?
C10 C9 N1 C7 124.42(16) . . . . ?
C12 C9 N1 C7 -57.1(2) . . . . ?
C10 C9 N1 C8 -7.22(17) . . . . ?
C12 C9 N1 C8 171.25(13) . . . . ?
O2 C8 N1 C7 120.99(14) . . . . ?
C1 C8 N1 C7 -1.60(16) . . . . ?
C11 C8 N1 C7 -127.59(13) . . . . ?
O2 C8 N1 C9 -101.37(14) . . . . ?
C1 C8 N1 C9 136.04(12) . . . . ?
C11 C8 N1 C9 10.05(15) . . . . ?
